data_4060619
_journal_name_full Organometallics
_journal_paper_doi 10.1021/om050775m
_journal_year 2006
_chemical_formula_moiety ' C41 H42 N6 O Rh, 2(C H2 Cl2), Cl'
_chemical_formula_sum 'C43 H46 Cl5 N6 O Rh'
_chemical_formula_weight 943.05
_space_group_IT_number 14
_symmetry_cell_setting monoclinic
_symmetry_space_group_name_Hall '-P 2ybc'
_symmetry_space_group_name_H-M 'P 1 21/c 1'
_cell_angle_alpha 90
_cell_angle_beta 110.6700(7)
_cell_angle_gamma 90
_cell_formula_units_Z 4
_cell_length_a 15.5620(2)
_cell_length_b 15.6420(3)
_cell_length_c 19.9844(4)
_cell_measurement_temperature 150
_cell_volume 4551.48(14)
_diffrn_ambient_temperature 150
_exptl_crystal_density_diffrn 1.376
_cod_depositor_comments
;
The following automatic conversions were performed:
'_symmetry_cell_setting' value 'Monoclinic' changed to 'monoclinic'
according to '/home/saulius/struct/CIF-dictionaries/cif_core.dic'
dictionary named 'cif_core.dic' version 2.4.1 from 2010-06-29.

Automatic conversion script
Id: cif_fix_enum 1527 2010-12-29 10:47:43Z saulius 
;
_cod_original_sg_symbol_H-M 'P 21/c'
_cod_database_code 4060619

loop_
_symmetry_equiv_pos_as_xyz
x,y,z
-x,-y,-z
-x,y+1/2,-z+1/2
x,-y+1/2,z+1/2

loop_
_atom_site_label
_atom_site_type_symbol
_atom_site_fract_x
_atom_site_fract_y
_atom_site_fract_z
_atom_site_U_iso_or_equiv
_atom_site_occupancy
_atom_site_adp_type
_atom_site_refinement_flags_posn
_atom_site_refinement_flags_adp
_atom_site_refinement_flags_occupancy
_atom_site_disorder_assembly
_atom_site_disorder_group
Rh1 Rh 0.30358(2) 0.377821(18) 0.436957(16) 0.0218 1.0000 Uani . . . . .
C1 C 0.2808(3) 0.2493(2) 0.4341(2) 0.0260 1.0000 Uani . . . . .
N1 N 0.3228(2) 0.1732(2) 0.44253(19) 0.0279 1.0000 Uani . . . . .
C2 C 0.2603(3) 0.1056(2) 0.4311(3) 0.0368 1.0000 Uani . . . . .
C3 C 0.1762(3) 0.1392(2) 0.4134(3) 0.0363 1.0000 Uani . . . . .
N2 N 0.1880(2) 0.22823(19) 0.41479(19) 0.0280 1.0000 Uani . . . . .
C4 C 0.1196(3) 0.2907(2) 0.3907(2) 0.0274 1.0000 Uani . . . . .
N3 N 0.1492(2) 0.3668(2) 0.38698(18) 0.0271 1.0000 Uani . . . . .
C5 C 0.0235(3) 0.2610(2) 0.3704(2) 0.0279 1.0000 Uani . . . . .
C6 C -0.0070(3) 0.2225(3) 0.4208(2) 0.0355 1.0000 Uani . . . . .
C7 C -0.0974(3) 0.1938(3) 0.4006(3) 0.0408 1.0000 Uani . . . . .
C8 C -0.1562(3) 0.2036(3) 0.3307(3) 0.0431 1.0000 Uani . . . . .
C9 C -0.1268(3) 0.2422(3) 0.2810(3) 0.0435 1.0000 Uani . . . . .
C10 C -0.0365(3) 0.2714(3) 0.3007(2) 0.0374 1.0000 Uani . . . . .
C11 C 0.4245(3) 0.1557(2) 0.4674(2) 0.0253 1.0000 Uani . . . . .
C12 C 0.4387(3) 0.0732(3) 0.4308(3) 0.0354 1.0000 Uani . . . . .
C13 C 0.4594(3) 0.1440(3) 0.5485(2) 0.0395 1.0000 Uani . . . . .
C14 C 0.4753(3) 0.2265(3) 0.4453(2) 0.0340 1.0000 Uani . . . . .
C15 C 0.0859(3) 0.4357(2) 0.3612(2) 0.0311 1.0000 Uani . . . . .
C16 C 0.0242(3) 0.4593(3) 0.3931(3) 0.0399 1.0000 Uani . . . . .
C17 C -0.0333(4) 0.5302(4) 0.3663(4) 0.0655 1.0000 Uani . . . . .
C18 C -0.0283(4) 0.5739(4) 0.3076(4) 0.0736 1.0000 Uani . . . . .
C19 C 0.0322(4) 0.5498(3) 0.2759(3) 0.0589 1.0000 Uani . . . . .
C20 C 0.0907(3) 0.4815(3) 0.3028(3) 0.0425 1.0000 Uani . . . . .
C21 C 0.3102(3) 0.5074(2) 0.4275(2) 0.0229 1.0000 Uani . . . . .
N4 N 0.3008(2) 0.58122(19) 0.45916(17) 0.0247 1.0000 Uani . . . . .
C22 C 0.3062(3) 0.6525(2) 0.4178(2) 0.0287 1.0000 Uani . . . . .
C23 C 0.3178(3) 0.6228(2) 0.3588(2) 0.0269 1.0000 Uani . . . . .
N5 N 0.3212(2) 0.53390(18) 0.36486(16) 0.0220 1.0000 Uani . . . . .
C24 C 0.3226(2) 0.4736(2) 0.3125(2) 0.0232 1.0000 Uani . . . . .
N6 N 0.3116(2) 0.39519(19) 0.32749(17) 0.0246 1.0000 Uani D U . . .
C25 C 0.3318(3) 0.5083(2) 0.2463(2) 0.0252 1.0000 Uani . . . . .
C26 C 0.4067(3) 0.5594(3) 0.2496(2) 0.0339 1.0000 Uani . . . . .
C27 C 0.4129(3) 0.5918(3) 0.1862(3) 0.0417 1.0000 Uani . . . . .
C28 C 0.3455(4) 0.5734(3) 0.1210(2) 0.0430 1.0000 Uani . . . . .
C29 C 0.2717(3) 0.5220(3) 0.1179(2) 0.0409 1.0000 Uani . . . . .
C30 C 0.2640(3) 0.4891(3) 0.1800(2) 0.0318 1.0000 Uani . . . . .
C31 C 0.2941(3) 0.5906(3) 0.5321(2) 0.0309 1.0000 Uani . . . . .
C32 C 0.2576(4) 0.6796(3) 0.5389(3) 0.0509 1.0000 Uani . . . . .
C33 C 0.3911(3) 0.5810(3) 0.5879(2) 0.0416 1.0000 Uani . . . . .
C34 C 0.2281(3) 0.5236(3) 0.5420(2) 0.0385 1.0000 Uani . . . . .
C35 C 0.3178(11) 0.3279(13) 0.2812(12) 0.0266 0.597(4) Uani D U P 1 1
C36 C 0.3931(14) 0.3197(17) 0.2597(18) 0.0281 0.597(4) Uani D U P 1 1
C37 C 0.3986(7) 0.2499(9) 0.2183(7) 0.0345 0.597(4) Uani D U P 1 1
C38 C 0.3321(6) 0.1870(5) 0.2005(5) 0.0393 0.597(4) Uani D U P 1 1
C39 C 0.2594(5) 0.1933(5) 0.2248(5) 0.0388 0.597(4) Uani D U P 1 1
C40 C 0.2526(6) 0.2634(5) 0.2656(5) 0.0326 0.597(4) Uani D U P 1 1
C85 C 0.3128(17) 0.329(2) 0.2773(19) 0.0284 0.403(4) Uani D U P 1 2
C86 C 0.388(2) 0.317(3) 0.257(3) 0.0296 0.403(4) Uani D U P 1 2
C87 C 0.3845(11) 0.2541(13) 0.2062(10) 0.0338 0.403(4) Uani D U P 1 2
C88 C 0.3048(8) 0.2086(8) 0.1731(7) 0.0374 0.403(4) Uani D U P 1 2
C89 C 0.2293(8) 0.2223(8) 0.1924(7) 0.0375 0.403(4) Uani D U P 1 2
C90 C 0.2307(9) 0.2842(8) 0.2426(7) 0.0333 0.403(4) Uani D U P 1 2
C41 C 0.3871(3) 0.3733(3) 0.5259(2) 0.0299 1.0000 Uani . . . . .
O1 O 0.4414(2) 0.3677(2) 0.58340(17) 0.0477 1.0000 Uani . . . . .
Cl1 Cl 0.71227(7) 0.12306(6) 0.56204(5) 0.0339 1.0000 Uani . . . . .
C42 C 0.0563(4) 0.8913(4) 0.3807(3) 0.0659 1.0000 Uani . . . . .
Cl2 Cl 0.0127(2) 0.78907(15) 0.38046(12) 0.1267 1.0000 Uani . . . . .
Cl3 Cl 0.00828(15) 0.96660(13) 0.42143(13) 0.0948 1.0000 Uani . . . . .
C43 C 0.3452(7) -0.0870(5) 0.2924(4) 0.0508 0.597(4) Uani D U P 1 1
Cl4 Cl 0.3679(5) -0.1860(4) 0.2566(5) 0.0425 0.597(4) Uani D U P 1 1
Cl5 Cl 0.2362(2) -0.04681(16) 0.23663(13) 0.0656 0.597(4) Uani D U P 1 1
C93 C 0.2873(12) -0.0963(9) 0.2661(9) 0.0730 0.403(4) Uani D U P 1 2
Cl54 Cl 0.3694(11) -0.1729(8) 0.2624(9) 0.0734 0.403(4) Uani D U P 1 2
Cl55 Cl 0.3125(3) 0.0065(3) 0.2441(2) 0.0790 0.403(4) Uani D U P 1 2
H21 H 0.2758 0.0433 0.4353 0.0436 1.0000 Uiso . . . . .
H31 H 0.1170 0.1074 0.4017 0.0434 1.0000 Uiso . . . . .
H61 H 0.0358 0.2154 0.4714 0.0424 1.0000 Uiso . . . . .
H71 H -0.1197 0.1662 0.4366 0.0508 1.0000 Uiso . . . . .
H81 H -0.2208 0.1823 0.3162 0.0517 1.0000 Uiso . . . . .
H91 H -0.1701 0.2495 0.2307 0.0485 1.0000 Uiso . . . . .
H101 H -0.0151 0.2998 0.2646 0.0451 1.0000 Uiso . . . . .
H121 H 0.5058 0.0601 0.4464 0.0433 1.0000 Uiso . . . . .
H122 H 0.4061 0.0249 0.4445 0.0433 1.0000 Uiso . . . . .
H123 H 0.4133 0.0810 0.3778 0.0433 1.0000 Uiso . . . . .
H131 H 0.5269 0.1323 0.5663 0.0473 1.0000 Uiso . . . . .
H132 H 0.4473 0.1972 0.5715 0.0473 1.0000 Uiso . . . . .
H133 H 0.4267 0.0948 0.5609 0.0473 1.0000 Uiso . . . . .
H141 H 0.5424 0.2130 0.4626 0.0422 1.0000 Uiso . . . . .
H142 H 0.4656 0.2818 0.4667 0.0422 1.0000 Uiso . . . . .
H143 H 0.4515 0.2315 0.3919 0.0422 1.0000 Uiso . . . . .
H161 H 0.0203 0.4265 0.4349 0.0468 1.0000 Uiso . . . . .
H171 H -0.0775 0.5488 0.3895 0.0818 1.0000 Uiso . . . . .
H181 H -0.0697 0.6239 0.2882 0.0912 1.0000 Uiso . . . . .
H191 H 0.0344 0.5815 0.2331 0.0691 1.0000 Uiso . . . . .
H201 H 0.1364 0.4650 0.2803 0.0500 1.0000 Uiso . . . . .
H221 H 0.3021 0.7140 0.4302 0.0343 1.0000 Uiso . . . . .
H231 H 0.3230 0.6574 0.3184 0.0331 1.0000 Uiso . . . . .
H261 H 0.4553 0.5726 0.2967 0.0430 1.0000 Uiso . . . . .
H271 H 0.4663 0.6284 0.1880 0.0541 1.0000 Uiso . . . . .
H281 H 0.3501 0.5973 0.0759 0.0550 1.0000 Uiso . . . . .
H291 H 0.2236 0.5085 0.0706 0.0484 1.0000 Uiso . . . . .
H301 H 0.2107 0.4521 0.1776 0.0378 1.0000 Uiso . . . . .
H321 H 0.2531 0.6860 0.5874 0.0664 1.0000 Uiso . . . . .
H322 H 0.3005 0.7238 0.5325 0.0664 1.0000 Uiso . . . . .
H323 H 0.1955 0.6873 0.5014 0.0664 1.0000 Uiso . . . . .
H331 H 0.3884 0.5870 0.6369 0.0489 1.0000 Uiso . . . . .
H332 H 0.4319 0.6263 0.5801 0.0489 1.0000 Uiso . . . . .
H333 H 0.4160 0.5234 0.5829 0.0489 1.0000 Uiso . . . . .
H341 H 0.2239 0.5301 0.5906 0.0501 1.0000 Uiso . . . . .
H342 H 0.1659 0.5316 0.5047 0.0501 1.0000 Uiso . . . . .
H343 H 0.2514 0.4651 0.5374 0.0501 1.0000 Uiso . . . . .
H361 H 0.4430 0.3636 0.2740 0.0342 0.597 Uiso . . . 1 1
H371 H 0.4516 0.2452 0.2012 0.0418 0.597 Uiso . . . 1 1
H381 H 0.3364 0.1374 0.1703 0.0458 0.597 Uiso . . . 1 1
H391 H 0.2116 0.1474 0.2130 0.0447 0.597 Uiso . . . 1 1
H401 H 0.2005 0.2672 0.2838 0.0383 0.597 Uiso . . . 1 1
H861 H 0.4451 0.3521 0.2777 0.0374 0.403 Uiso . . . 1 2
H871 H 0.4402 0.2419 0.1937 0.0425 0.403 Uiso . . . 1 2
H881 H 0.3019 0.1658 0.1352 0.0458 0.403 Uiso . . . 1 2
H891 H 0.1727 0.1872 0.1699 0.0457 0.403 Uiso . . . 1 2
H901 H 0.1743 0.2967 0.2539 0.0414 0.403 Uiso . . . 1 2
H421 H 0.1241 0.8898 0.4070 0.0785 1.0000 Uiso . . . . .
H422 H 0.0435 0.9093 0.3301 0.0785 1.0000 Uiso . . . . .
H431 H 0.3448 -0.0967 0.3417 0.0605 0.597 Uiso . . . 1 1
H432 H 0.3941 -0.0446 0.2943 0.0605 0.597 Uiso . . . 1 1
H931 H 0.2857 -0.0954 0.3157 0.0875 0.403 Uiso . . . 1 2
H932 H 0.2256 -0.1135 0.2316 0.0875 0.403 Uiso . . . 1 2

loop_
_atom_site_aniso_label
_atom_site_aniso_U_11
_atom_site_aniso_U_22
_atom_site_aniso_U_33
_atom_site_aniso_U_23
_atom_site_aniso_U_13
_atom_site_aniso_U_12
Rh1 0.02374(13) 0.01661(12) 0.02567(14) 0.00105(14) 0.00955(10) -0.00011(14)
C1 0.0229(19) 0.0222(18) 0.031(2) 0.0022(15) 0.0080(17) -0.0006(14)
N1 0.0224(17) 0.0179(14) 0.044(2) 0.0034(14) 0.0125(16) 0.0010(12)
C2 0.031(2) 0.0166(19) 0.062(3) 0.0011(17) 0.014(2) -0.0025(16)
C3 0.030(2) 0.0188(19) 0.060(3) 0.0028(18) 0.015(2) -0.0023(15)
N2 0.0227(16) 0.0164(14) 0.044(2) 0.0025(14) 0.0108(15) -0.0006(12)
C4 0.0251(19) 0.0223(18) 0.035(2) 0.0030(16) 0.0117(17) 0.0036(15)
N3 0.0272(16) 0.0204(16) 0.0354(17) 0.0031(13) 0.0130(13) 0.0017(13)
C5 0.0224(18) 0.0188(17) 0.042(2) -0.0033(16) 0.0102(17) -0.0004(15)
C6 0.025(2) 0.037(2) 0.044(3) 0.005(2) 0.0116(18) -0.0013(18)
C7 0.034(2) 0.030(2) 0.064(3) 0.005(2) 0.023(2) -0.0025(18)
C8 0.029(2) 0.032(2) 0.068(3) -0.003(2) 0.017(2) -0.0060(18)
C9 0.028(2) 0.045(3) 0.048(3) -0.003(2) 0.002(2) -0.003(2)
C10 0.032(2) 0.036(2) 0.046(3) -0.003(2) 0.0145(19) -0.0059(18)
C11 0.0237(18) 0.0202(17) 0.030(2) 0.0005(15) 0.0079(16) 0.0030(15)
C12 0.033(2) 0.023(2) 0.052(3) -0.0039(18) 0.017(2) 0.0034(17)
C13 0.037(2) 0.048(3) 0.033(2) 0.0024(19) 0.0123(19) 0.006(2)
C14 0.028(2) 0.028(2) 0.050(3) 0.0039(19) 0.0180(19) 0.0045(17)
C15 0.0206(18) 0.0197(18) 0.052(3) 0.0031(17) 0.0123(18) 0.0044(15)
C16 0.027(2) 0.032(2) 0.059(3) -0.004(2) 0.012(2) -0.0002(18)
C17 0.049(3) 0.052(3) 0.104(5) 0.000(3) 0.037(3) 0.017(3)
C18 0.064(4) 0.038(3) 0.126(6) 0.027(3) 0.043(4) 0.028(3)
C19 0.048(3) 0.039(3) 0.086(4) 0.027(3) 0.019(3) 0.010(2)
C20 0.031(2) 0.032(2) 0.062(3) 0.011(2) 0.013(2) 0.0012(19)
C21 0.0262(18) 0.0183(16) 0.0238(19) 0.0006(14) 0.0083(15) -0.0003(15)
N4 0.0335(18) 0.0183(15) 0.0233(16) -0.0005(12) 0.0113(14) 0.0012(13)
C22 0.034(2) 0.0187(16) 0.033(2) 0.0055(15) 0.0115(18) 0.0011(16)
C23 0.0326(18) 0.0188(16) 0.0313(19) 0.0042(17) 0.0136(15) -0.0007(17)
N5 0.0291(16) 0.0151(14) 0.0228(16) 0.0005(12) 0.0106(13) -0.0011(12)
C24 0.0206(17) 0.0238(18) 0.0244(19) -0.0006(15) 0.0068(15) -0.0001(14)
N6 0.0248(14) 0.0217(15) 0.0282(15) -0.0039(11) 0.0104(12) -0.0018(11)
C25 0.0283(19) 0.0239(18) 0.0254(19) 0.0007(15) 0.0119(16) 0.0014(15)
C26 0.041(2) 0.032(2) 0.035(2) 0.0026(18) 0.0203(19) -0.0037(19)
C27 0.053(3) 0.041(2) 0.041(3) 0.002(2) 0.029(2) -0.005(2)
C28 0.061(3) 0.043(3) 0.034(2) 0.007(2) 0.028(2) 0.008(2)
C29 0.048(3) 0.045(3) 0.028(2) 0.0008(19) 0.011(2) 0.013(2)
C30 0.032(2) 0.035(2) 0.028(2) -0.0008(17) 0.0091(17) 0.0061(18)
C31 0.044(2) 0.0256(19) 0.028(2) -0.0037(16) 0.0196(18) 0.0003(17)
C32 0.084(4) 0.033(2) 0.049(3) -0.002(2) 0.040(3) 0.010(2)
C33 0.049(3) 0.043(3) 0.031(2) -0.006(2) 0.011(2) -0.009(2)
C34 0.043(3) 0.043(2) 0.039(2) -0.004(2) 0.026(2) -0.005(2)
C35 0.030(3) 0.023(2) 0.028(3) -0.004(2) 0.011(2) -0.001(2)
C36 0.031(3) 0.024(3) 0.030(4) -0.002(3) 0.012(3) 0.001(3)
C37 0.035(3) 0.034(3) 0.036(4) -0.007(3) 0.014(3) 0.005(3)
C38 0.040(3) 0.034(3) 0.041(4) -0.013(3) 0.010(3) 0.003(3)
C39 0.035(3) 0.032(3) 0.045(3) -0.012(3) 0.008(3) -0.004(3)
C40 0.030(3) 0.028(3) 0.038(3) -0.005(2) 0.009(3) -0.004(2)
C85 0.035(3) 0.025(3) 0.030(3) -0.005(2) 0.017(3) -0.002(3)
C86 0.035(4) 0.027(4) 0.032(4) -0.002(4) 0.017(4) -0.004(4)
C87 0.039(4) 0.034(4) 0.034(5) -0.005(4) 0.019(4) -0.001(4)
C88 0.043(4) 0.033(4) 0.039(4) -0.009(3) 0.017(3) -0.003(3)
C89 0.041(4) 0.032(4) 0.041(4) -0.012(3) 0.017(3) -0.006(3)
C90 0.038(4) 0.029(4) 0.036(4) -0.009(3) 0.017(3) -0.004(3)
C41 0.035(2) 0.0200(17) 0.032(2) -0.0015(17) 0.0096(16) -0.0029(18)
O1 0.056(2) 0.0412(19) 0.0328(16) -0.0027(14) -0.0005(15) 0.0067(16)
Cl1 0.0439(6) 0.0212(4) 0.0361(5) 0.0003(4) 0.0138(4) 0.0023(5)
C42 0.059(3) 0.069(4) 0.068(4) -0.013(3) 0.020(3) -0.002(3)
Cl2 0.212(3) 0.0947(15) 0.0842(14) -0.0328(12) 0.0662(17) -0.0739(18)
Cl3 0.0957(14) 0.0786(12) 0.1311(18) -0.0150(12) 0.0661(13) 0.0034(10)
C43 0.066(3) 0.046(3) 0.039(3) -0.001(2) 0.017(2) -0.001(2)
Cl4 0.0429(17) 0.0431(14) 0.042(2) 0.0011(13) 0.0158(15) -0.0040(12)
Cl5 0.090(2) 0.0506(14) 0.0473(13) 0.0085(10) 0.0128(12) 0.0183(13)
C93 0.087(4) 0.087(4) 0.045(4) -0.002(4) 0.023(4) -0.014(4)
Cl54 0.076(4) 0.094(5) 0.048(4) 0.002(4) 0.020(3) -0.013(4)
Cl55 0.103(3) 0.082(3) 0.045(2) -0.0084(18) 0.017(2) -0.019(2)

loop_
_geom_bond_atom_site_label_1
_geom_bond_site_symmetry_1
_geom_bond_atom_site_label_2
_geom_bond_site_symmetry_2
_geom_bond_distance
_geom_bond_publ_flag
Rh1 . C41 . 1.796(4) yes
Rh1 . N6 . 2.251(3) yes
Rh1 . C21 . 2.041(4) yes
Rh1 . N3 . 2.259(3) yes
Rh1 . C1 . 2.038(4) yes
C1 . N2 . 1.397(5) yes
C1 . N1 . 1.339(5) yes
N1 . C11 . 1.507(5) yes
N1 . C2 . 1.401(5) yes
C2 . H21 . 1.000 no
C2 . C3 . 1.337(6) yes
C3 . H31 . 1.000 no
C3 . N2 . 1.404(5) yes
N2 . C4 . 1.400(5) yes
C4 . C5 . 1.479(5) yes
C4 . N3 . 1.288(5) yes
N3 . C15 . 1.428(5) yes
C5 . C10 . 1.386(6) yes
C5 . C6 . 1.394(6) yes
C6 . H61 . 1.000 no
C6 . C7 . 1.394(6) yes
C7 . H71 . 1.000 no
C7 . C8 . 1.381(7) yes
C8 . H81 . 1.000 no
C8 . C9 . 1.372(7) yes
C9 . H91 . 1.000 no
C9 . C10 . 1.397(6) yes
C10 . H101 . 1.000 no
C11 . C14 . 1.515(5) yes
C11 . C13 . 1.528(6) yes
C11 . C12 . 1.537(5) yes
C12 . H123 . 1.000 no
C12 . H122 . 1.000 no
C12 . H121 . 1.000 no
C13 . H133 . 1.000 no
C13 . H132 . 1.000 no
C13 . H131 . 1.000 no
C14 . H143 . 1.000 no
C14 . H142 . 1.000 no
C14 . H141 . 1.000 no
C15 . C20 . 1.394(6) yes
C15 . C16 . 1.377(6) yes
C16 . H161 . 1.000 no
C16 . C17 . 1.406(7) yes
C17 . H171 . 1.000 no
C17 . C18 . 1.384(9) yes
C18 . H181 . 1.000 no
C18 . C19 . 1.360(8) yes
C19 . H191 . 1.000 no
C19 . C20 . 1.383(6) yes
C20 . H201 . 1.000 no
C21 . N5 . 1.386(5) yes
C21 . N4 . 1.349(5) yes
N4 . C31 . 1.504(5) yes
N4 . C22 . 1.409(5) yes
C22 . H221 . 1.000 no
C22 . C23 . 1.337(5) yes
C23 . H231 . 1.000 no
C23 . N5 . 1.395(5) yes
N5 . C24 . 1.415(5) yes
C24 . C25 . 1.482(5) yes
C24 . N6 . 1.288(5) yes
N6 . C35 . 1.427(14) yes
N6 . C85 . 1.44(2) yes
C25 . C30 . 1.404(6) yes
C25 . C26 . 1.395(5) yes
C26 . H261 . 1.000 no
C26 . C27 . 1.400(6) yes
C27 . H271 . 1.000 no
C27 . C28 . 1.384(7) yes
C28 . H281 . 1.000 no
C28 . C29 . 1.386(7) yes
C29 . H291 . 1.000 no
C29 . C30 . 1.387(6) yes
C30 . H301 . 1.000 no
C31 . C34 . 1.529(6) yes
C31 . C33 . 1.535(6) yes
C31 . C32 . 1.527(6) yes
C32 . H323 . 1.000 no
C32 . H322 . 1.000 no
C32 . H321 . 1.000 no
C33 . H333 . 1.000 no
C33 . H332 . 1.000 no
C33 . H331 . 1.000 no
C34 . H343 . 1.000 no
C34 . H342 . 1.000 no
C34 . H341 . 1.000 no
C35 . C40 . 1.387(13) yes
C35 . C36 . 1.388(12) yes
C36 . H361 . 1.000 no
C36 . C37 . 1.391(12) yes
C37 . H371 . 1.000 no
C37 . C38 . 1.380(12) yes
C38 . H381 . 1.000 no
C38 . C39 . 1.383(10) yes
C39 . H391 . 1.000 no
C39 . C40 . 1.393(9) yes
C40 . H401 . 1.000 no
C85 . C90 . 1.408(16) yes
C85 . C86 . 1.394(16) yes
C86 . H861 . 1.000 no
C86 . C87 . 1.388(16) yes
C87 . H871 . 1.000 no
C87 . C88 . 1.379(14) yes
C88 . H881 . 1.000 no
C88 . C89 . 1.376(12) yes
C89 . H891 . 1.000 no
C89 . C90 . 1.389(12) yes
C90 . H901 . 1.000 no
C41 . O1 . 1.164(5) yes
C42 . H422 . 1.000 no
C42 . H421 . 1.000 no
C42 . Cl3 . 1.742(6) yes
C42 . Cl2 . 1.737(7) yes
C43 . H432 . 1.000 no
C43 . H431 . 1.000 no
C43 . Cl5 . 1.784(9) yes
C43 . Cl4 . 1.791(9) yes
C93 . H932 . 1.000 no
C93 . H931 . 1.000 no
C93 . Cl55 . 1.748(13) yes
C93 . Cl54 . 1.772(15) yes
